data_2227586
loop_
_publ_author_name
'Ladraa, Souheila'
'Bouraiou, Abdelmalek'
'Bouacida, Sofiane'
'Roisnel, Thierry'
'Belfaitah, Ali'

_publ_section_title
;
 5,8-Dimethoxy-2-phenyl-1,4-dihydroquinoline-3-carbonitrile
;
_journal_coeditor_code HG2695
_journal_issue 9
_journal_name_full 'Acta Crystallographica Section E'
_journal_page_first o2312
_journal_page_last o2313
_journal_paper_doi 10.1107/S1600536810031685
_journal_volume 66
_journal_year 2010
_chemical_formula_iupac 'C18 H16 N2 O2'
_chemical_formula_moiety 'C18 H16 N2 O2'
_chemical_formula_sum 'C18 H16 N2 O2'
_chemical_formula_weight 292.33
_chemical_name_systematic
;
5,8-Dimethoxy-2-phenyl-1,4-dihydroquinoline-3-carbonitrile
;
_space_group_IT_number 14
_symmetry_cell_setting monoclinic
_symmetry_space_group_name_Hall '-P 2ybc'
_symmetry_space_group_name_H-M 'P 1 21/c 1'
_atom_sites_solution_hydrogens geom
_atom_sites_solution_primary direct
_atom_sites_solution_secondary difmap
_cell_angle_alpha 90
_cell_angle_beta 95.976(5)
_cell_angle_gamma 90
_cell_formula_units_Z 4
_cell_length_a 3.9952(3)
_cell_length_b 20.4544(15)
_cell_length_c 17.7313(13)
_cell_measurement_reflns_used 2693
_cell_measurement_temperature 150(2)
_cell_measurement_theta_max 25.32
_cell_measurement_theta_min 2.3
_cell_volume 1441.12(18)
_computing_cell_refinement 'SAINT (Bruker, 2001)'
_computing_data_collection 'APEX2 (Bruker, 2001)'
_computing_data_reduction 'SAINT (Bruker, 2001)'
_computing_molecular_graphics 'ORTEP-3 for Windows (Farrugia, 1997) and DIAMOND (Brandenburg & Berndt, 2001)'
_computing_publication_material 'WinGX (Farrugia, 1999)'
_computing_structure_refinement 'SHELXL97 (Sheldrick, 2008)'
_computing_structure_solution 'SIR2002 (Burla <i>et al.</i>, 2003)'
_diffrn_ambient_temperature 150(2)
_diffrn_measured_fraction_theta_full 0.989
_diffrn_measured_fraction_theta_max 0.989
_diffrn_measurement_device_type 'Bruker APEXII'
_diffrn_measurement_method 'CCD rotation images, thin slices'
_diffrn_radiation_monochromator graphite
_diffrn_radiation_type MoK\a
_diffrn_radiation_wavelength 0.71073
_diffrn_reflns_av_R_equivalents 0.0505
_diffrn_reflns_av_sigmaI/netI 0.0574
_diffrn_reflns_limit_h_max 5
_diffrn_reflns_limit_h_min -3
_diffrn_reflns_limit_k_max 24
_diffrn_reflns_limit_k_min -26
_diffrn_reflns_limit_l_max 22
_diffrn_reflns_limit_l_min -22
_diffrn_reflns_number 12491
_diffrn_reflns_theta_full 27.56
_diffrn_reflns_theta_max 27.56
_diffrn_reflns_theta_min 2.52
_exptl_absorpt_coefficient_mu 0.089
_exptl_absorpt_correction_T_max 0.996
_exptl_absorpt_correction_T_min 0.702
_exptl_absorpt_correction_type multi-scan
_exptl_absorpt_process_details
;
(SADABS: Sheldrick, 2002)
;
_exptl_crystal_colour colourless
_exptl_crystal_density_diffrn 1.347
_exptl_crystal_density_method 'not measured'
_exptl_crystal_description stick
_exptl_crystal_F_000 616
_exptl_crystal_size_max 0.27
_exptl_crystal_size_mid 0.07
_exptl_crystal_size_min 0.05
_refine_diff_density_max 0.172
_refine_diff_density_min -0.290
_refine_ls_extinction_method none
_refine_ls_goodness_of_fit_ref 1.031
_refine_ls_hydrogen_treatment constr
_refine_ls_matrix_type full
_refine_ls_number_parameters 201
_refine_ls_number_reflns 3292
_refine_ls_number_restraints 0
_refine_ls_restrained_S_all 1.031
_refine_ls_R_factor_all 0.1008
_refine_ls_R_factor_gt 0.0486
_refine_ls_shift/su_max 0.000
_refine_ls_shift/su_mean 0.000
_refine_ls_structure_factor_coef Fsqd
_refine_ls_weighting_details 'calc w=1/[\s^2^(Fo^2^)+(0.0462P)^2^+0.6371P] where P=(Fo^2^+2Fc^2^)/3'
_refine_ls_weighting_scheme calc
_refine_ls_wR_factor_gt 0.1050
_refine_ls_wR_factor_ref 0.1332
_reflns_number_gt 1975
_reflns_number_total 3292
_reflns_threshold_expression I>2sigma(I)
_cod_data_source_file hg2695.cif
_cod_data_source_block I
_cod_original_sg_symbol_H-M 'P 21/c'
_cod_database_code 2227586
_cod_database_fobs_code 2227586

loop_
_symmetry_equiv_pos_as_xyz
'x, y, z'
'-x, y+1/2, -z+1/2'
'-x, -y, -z'
'x, -y-1/2, z-1/2'

loop_
_atom_site_type_symbol
_atom_site_label
_atom_site_fract_x
_atom_site_fract_y
_atom_site_fract_z
_atom_site_U_iso_or_equiv
_atom_site_adp_type
_atom_site_calc_flag
_atom_site_refinement_flags
_atom_site_occupancy
_atom_site_disorder_assembly
_atom_site_disorder_group
C C1 0.1215(5) 0.13620(9) 0.66975(11) 0.0267(5) Uani d . 1 . .
C C2 0.0694(5) 0.18185(9) 0.72449(11) 0.0252(4) Uani d . 1 . .
C C3 0.2040(5) 0.17402(10) 0.80517(11) 0.0302(5) Uani d . 1 . .
H H3A 0.0148 0.1763 0.8370 0.036 Uiso calc R 1 . .
H H3B 0.3573 0.2110 0.8198 0.036 Uiso calc R 1 . .
C C4 0.3890(5) 0.11164(9) 0.82153(11) 0.0258(4) Uani d . 1 . .
C C5 0.5299(5) 0.09642(10) 0.89555(11) 0.0280(5) Uani d . 1 . .
C C6 0.7054(5) 0.03884(10) 0.91013(12) 0.0329(5) Uani d . 1 . .
H H6 0.7993 0.0289 0.9603 0.040 Uiso calc R 1 . .
C C7 0.7448(5) -0.00496(10) 0.85068(12) 0.0329(5) Uani d . 1 . .
H H7 0.8668 -0.0444 0.8609 0.040 Uiso calc R 1 . .
C C8 0.6090(5) 0.00849(9) 0.77773(11) 0.0282(5) Uani d . 1 . .
C C10 0.8195(6) -0.09023(10) 0.72813(14) 0.0402(6) Uani d . 1 . .
H H10A 1.0483 -0.0807 0.7509 0.060 Uiso calc R 1 . .
H H10B 0.8296 -0.1130 0.6798 0.060 Uiso calc R 1 . .
H H10C 0.7053 -0.1180 0.7626 0.060 Uiso calc R 1 . .
C C11 0.6472(6) 0.13355(11) 1.02389(11) 0.0377(5) Uani d . 1 . .
H H11A 0.5699 0.0926 1.0450 0.056 Uiso calc R 1 . .
H H11B 0.5963 0.1701 1.0566 0.056 Uiso calc R 1 . .
H H11C 0.8906 0.1313 1.0211 0.056 Uiso calc R 1 . .
C C12 -0.1237(5) 0.23988(10) 0.70655(11) 0.0273(5) Uani d . 1 . .
C C13 0.0034(5) 0.14369(9) 0.58792(11) 0.0268(4) Uani d . 1 . .
C C14 0.0519(5) 0.20237(10) 0.55075(11) 0.0319(5) Uani d . 1 . .
H H14 0.1607 0.2378 0.5779 0.038 Uiso calc R 1 . .
C C15 -0.0572(6) 0.20951(11) 0.47439(12) 0.0383(6) Uani d . 1 . .
H H15 -0.0232 0.2498 0.4496 0.046 Uiso calc R 1 . .
C C16 -0.2153(6) 0.15839(12) 0.43412(13) 0.0419(6) Uani d . 1 . .
H H16 -0.2928 0.1637 0.3820 0.050 Uiso calc R 1 . .
C C17 -0.2606(6) 0.09925(12) 0.46989(12) 0.0409(6) Uani d . 1 . .
H H17 -0.3670 0.0639 0.4421 0.049 Uiso calc R 1 . .
C C18 -0.1503(5) 0.09145(11) 0.54663(12) 0.0347(5) Uani d . 1 . .
H H18 -0.1794 0.0507 0.5709 0.042 Uiso calc R 1 . .
C C9 0.4271(5) 0.06718(9) 0.76313(11) 0.0265(4) Uani d . 1 . .
N N1 0.2916(4) 0.07985(8) 0.68900(9) 0.0294(4) Uani d . 1 . .
H H1 0.3166 0.0506 0.6536 0.035 Uiso calc R 1 . .
N N2 -0.2790(5) 0.28731(9) 0.69710(10) 0.0370(5) Uani d . 1 . .
O O1 0.6360(4) -0.02995(7) 0.71508(8) 0.0351(4) Uani d . 1 . .
O O2 0.4784(4) 0.14325(7) 0.94924(8) 0.0337(4) Uani d . 1 . .

loop_
_atom_site_aniso_label
_atom_site_aniso_U_11
_atom_site_aniso_U_22
_atom_site_aniso_U_33
_atom_site_aniso_U_12
_atom_site_aniso_U_13
_atom_site_aniso_U_23
C1 0.0277(11) 0.0253(11) 0.0271(11) -0.0058(8) 0.0032(8) 0.0022(8)
C2 0.0292(11) 0.0213(10) 0.0250(10) -0.0039(8) 0.0028(8) 0.0011(8)
C3 0.0297(11) 0.0285(11) 0.0324(11) -0.0049(9) 0.0028(9) 0.0070(9)
C4 0.0272(11) 0.0220(10) 0.0287(11) -0.0034(8) 0.0052(8) 0.0045(8)
C5 0.0298(11) 0.0280(11) 0.0262(11) -0.0047(8) 0.0029(8) 0.0023(8)
C6 0.0361(13) 0.0304(12) 0.0318(12) -0.0007(9) 0.0007(9) 0.0089(9)
C7 0.0331(12) 0.0252(11) 0.0407(13) 0.0033(9) 0.0047(9) 0.0083(9)
C8 0.0294(11) 0.0226(10) 0.0335(11) -0.0027(8) 0.0070(8) 0.0023(8)
C10 0.0401(14) 0.0264(12) 0.0548(15) 0.0061(10) 0.0088(11) -0.0030(10)
C11 0.0463(14) 0.0409(13) 0.0245(11) -0.0055(10) -0.0022(9) 0.0027(9)
C12 0.0341(12) 0.0240(11) 0.0240(10) -0.0047(9) 0.0044(8) -0.0027(8)
C13 0.0271(11) 0.0275(11) 0.0258(11) 0.0017(8) 0.0033(8) -0.0019(8)
C14 0.0389(13) 0.0288(11) 0.0287(11) 0.0025(9) 0.0061(9) 0.0010(9)
C15 0.0514(15) 0.0366(13) 0.0279(12) 0.0090(11) 0.0092(10) 0.0048(9)
C16 0.0462(15) 0.0560(16) 0.0233(11) 0.0130(12) 0.0022(10) -0.0021(10)
C17 0.0403(14) 0.0482(15) 0.0332(12) 0.0000(11) -0.0009(10) -0.0140(11)
C18 0.0380(13) 0.0311(12) 0.0347(12) -0.0034(9) 0.0030(9) -0.0031(9)
C9 0.0262(11) 0.0225(10) 0.0309(11) -0.0038(8) 0.0043(8) 0.0050(8)
N1 0.0406(11) 0.0229(9) 0.0246(9) 0.0000(7) 0.0025(7) 0.0010(7)
N2 0.0475(12) 0.0287(10) 0.0348(10) 0.0044(9) 0.0045(8) -0.0014(8)
O1 0.0422(9) 0.0258(8) 0.0378(9) 0.0044(6) 0.0071(7) -0.0003(6)
O2 0.0436(9) 0.0320(8) 0.0244(8) 0.0003(6) -0.0019(6) 0.0000(6)

loop_
_atom_type_symbol
_atom_type_description
_atom_type_scat_dispersion_real
_atom_type_scat_dispersion_imag
_atom_type_scat_source
C C 0.0033 0.0016 'International Tables Vol C Tables 4.2.6.8 and 6.1.1.4'
H H 0.0000 0.0000 'International Tables Vol C Tables 4.2.6.8 and 6.1.1.4'
N N 0.0061 0.0033 'International Tables Vol C Tables 4.2.6.8 and 6.1.1.4'
O O 0.0106 0.0060 'International Tables Vol C Tables 4.2.6.8 and 6.1.1.4'

loop_
_geom_angle_atom_site_label_1
_geom_angle_atom_site_label_2
_geom_angle_atom_site_label_3
_geom_angle_site_symmetry_1
_geom_angle_site_symmetry_3
_geom_angle
_geom_angle_publ_flag
N1 C1 C2 . . 120.29(17) ?
N1 C1 C13 . . 115.53(17) ?
C2 C1 C13 . . 124.18(18) ?
C1 C2 C12 . . 121.48(17) ?
C1 C2 C3 . . 122.67(18) ?
C12 C2 C3 . . 115.85(17) ?
C2 C3 C4 . . 113.79(17) ?
C2 C3 H3A . . 108.8 ?
C4 C3 H3A . . 108.8 ?
C2 C3 H3B . . 108.8 ?
C4 C3 H3B . . 108.8 ?
H3A C3 H3B . . 107.7 ?
C9 C4 C5 . . 118.87(18) ?
C9 C4 C3 . . 120.23(17) ?
C5 C4 C3 . . 120.90(18) ?
O2 C5 C6 . . 124.87(17) ?
O2 C5 C4 . . 114.55(17) ?
C6 C5 C4 . . 120.58(19) ?
C5 C6 C7 . . 119.86(19) ?
C5 C6 H6 . . 120.1 ?
C7 C6 H6 . . 120.1 ?
C8 C7 C6 . . 120.88(19) ?
C8 C7 H7 . . 119.6 ?
C6 C7 H7 . . 119.6 ?
O1 C8 C7 . . 126.04(18) ?
O1 C8 C9 . . 114.84(17) ?
C7 C8 C9 . . 119.11(19) ?
O1 C10 H10A . . 109.5 ?
O1 C10 H10B . . 109.5 ?
H10A C10 H10B . . 109.5 ?
O1 C10 H10C . . 109.5 ?
H10A C10 H10C . . 109.5 ?
H10B C10 H10C . . 109.5 ?
O2 C11 H11A . . 109.5 ?
O2 C11 H11B . . 109.5 ?
H11A C11 H11B . . 109.5 ?
O2 C11 H11C . . 109.5 ?
H11A C11 H11C . . 109.5 ?
H11B C11 H11C . . 109.5 ?
N2 C12 C2 . . 175.5(2) ?
C14 C13 C18 . . 119.03(19) ?
C14 C13 C1 . . 120.34(17) ?
C18 C13 C1 . . 120.61(18) ?
C15 C14 C13 . . 120.5(2) ?
C15 C14 H14 . . 119.7 ?
C13 C14 H14 . . 119.7 ?
C16 C15 C14 . . 120.4(2) ?
C16 C15 H15 . . 119.8 ?
C14 C15 H15 . . 119.8 ?
C15 C16 C17 . . 119.9(2) ?
C15 C16 H16 . . 120.1 ?
C17 C16 H16 . . 120.1 ?
C16 C17 C18 . . 120.2(2) ?
C16 C17 H17 . . 119.9 ?
C18 C17 H17 . . 119.9 ?
C17 C18 C13 . . 120.0(2) ?
C17 C18 H18 . . 120.0 ?
C13 C18 H18 . . 120.0 ?
N1 C9 C4 . . 121.09(17) ?
N1 C9 C8 . . 118.22(18) ?
C4 C9 C8 . . 120.68(18) ?
C1 N1 C9 . . 121.88(17) ?
C1 N1 H1 . . 119.1 ?
C9 N1 H1 . . 119.1 ?
C8 O1 C10 . . 116.18(16) ?
C5 O2 C11 . . 116.77(16) ?

loop_
_geom_bond_atom_site_label_1
_geom_bond_atom_site_label_2
_geom_bond_site_symmetry_2
_geom_bond_distance
_geom_bond_publ_flag
C1 N1 . 1.363(3) ?
C1 C2 . 1.378(3) ?
C1 C13 . 1.486(3) ?
C2 C12 . 1.433(3) ?
C2 C3 . 1.484(3) ?
C3 C4 . 1.488(3) ?
C3 H3A . 0.9900 ?
C3 H3B . 0.9900 ?
C4 C9 . 1.398(3) ?
C4 C5 . 1.408(3) ?
C5 O2 . 1.381(2) ?
C5 C6 . 1.381(3) ?
C6 C7 . 1.405(3) ?
C6 H6 . 0.9500 ?
C7 C8 . 1.377(3) ?
C7 H7 . 0.9500 ?
C8 O1 . 1.374(2) ?
C8 C9 . 1.413(3) ?
C10 O1 . 1.441(2) ?
C10 H10A . 0.9800 ?
C10 H10B . 0.9800 ?
C10 H10C . 0.9800 ?
C11 O2 . 1.435(2) ?
C11 H11A . 0.9800 ?
C11 H11B . 0.9800 ?
C11 H11C . 0.9800 ?
C12 N2 . 1.154(3) ?
C13 C14 . 1.393(3) ?
C13 C18 . 1.400(3) ?
C14 C15 . 1.386(3) ?
C14 H14 . 0.9500 ?
C15 C16 . 1.381(3) ?
C15 H15 . 0.9500 ?
C16 C17 . 1.386(3) ?
C16 H16 . 0.9500 ?
C17 C18 . 1.395(3) ?
C17 H17 . 0.9500 ?
C18 H18 . 0.9500 ?
C9 N1 . 1.393(2) ?
N1 H1 . 0.8800 ?

loop_
_geom_hbond_atom_site_label_D
_geom_hbond_atom_site_label_H
_geom_hbond_atom_site_label_A
_geom_hbond_site_symmetry_A
_geom_hbond_distance_DH
_geom_hbond_distance_HA
_geom_hbond_distance_DA
_geom_hbond_angle_DHA
_geom_hbond_publ_flag
N1 H1 O1 . 0.88 2.29 2.649(2) 104 yes

loop_
_geom_torsion_atom_site_label_1
_geom_torsion_atom_site_label_2
_geom_torsion_atom_site_label_3
_geom_torsion_atom_site_label_4
_geom_torsion_site_symmetry_1
_geom_torsion_site_symmetry_2
_geom_torsion_site_symmetry_3
_geom_torsion_site_symmetry_4
_geom_torsion
_geom_torsion_publ_flag
N1 C1 C2 C12 . . . . -176.67(19) ?
C13 C1 C2 C12 . . . . 3.5(3) ?
N1 C1 C2 C3 . . . . 2.6(3) ?
C13 C1 C2 C3 . . . . -177.25(19) ?
C1 C2 C3 C4 . . . . -2.0(3) ?
C12 C2 C3 C4 . . . . 177.34(17) ?
C2 C3 C4 C9 . . . . 0.9(3) ?
C2 C3 C4 C5 . . . . -179.41(18) ?
C9 C4 C5 O2 . . . . -179.88(16) ?
C3 C4 C5 O2 . . . . 0.4(3) ?
C9 C4 C5 C6 . . . . 0.6(3) ?
C3 C4 C5 C6 . . . . -179.07(19) ?
O2 C5 C6 C7 . . . . -179.32(19) ?
C4 C5 C6 C7 . . . . 0.1(3) ?
C5 C6 C7 C8 . . . . -0.3(3) ?
C6 C7 C8 O1 . . . . 178.81(19) ?
C6 C7 C8 C9 . . . . -0.2(3) ?
N1 C1 C13 C14 . . . . -133.8(2) ?
C2 C1 C13 C14 . . . . 46.0(3) ?
N1 C1 C13 C18 . . . . 44.5(3) ?
C2 C1 C13 C18 . . . . -135.6(2) ?
C18 C13 C14 C15 . . . . 1.5(3) ?
C1 C13 C14 C15 . . . . 179.86(19) ?
C13 C14 C15 C16 . . . . -0.1(3) ?
C14 C15 C16 C17 . . . . -1.0(3) ?
C15 C16 C17 C18 . . . . 0.7(3) ?
C16 C17 C18 C13 . . . . 0.7(3) ?
C14 C13 C18 C17 . . . . -1.8(3) ?
C1 C13 C18 C17 . . . . 179.85(19) ?
C5 C4 C9 N1 . . . . 179.80(18) ?
C3 C4 C9 N1 . . . . -0.5(3) ?
C5 C4 C9 C8 . . . . -1.2(3) ?
C3 C4 C9 C8 . . . . 178.53(19) ?
O1 C8 C9 N1 . . . . 0.9(3) ?
C7 C8 C9 N1 . . . . -179.98(18) ?
O1 C8 C9 C4 . . . . -178.15(17) ?
C7 C8 C9 C4 . . . . 1.0(3) ?
C2 C1 N1 C9 . . . . -2.1(3) ?
C13 C1 N1 C9 . . . . 177.77(17) ?
C4 C9 N1 C1 . . . . 1.1(3) ?
C8 C9 N1 C1 . . . . -178.01(18) ?
C7 C8 O1 C10 . . . . 1.1(3) ?
C9 C8 O1 C10 . . . . -179.86(18) ?
C6 C5 O2 C11 . . . . 6.0(3) ?
C4 C5 O2 C11 . . . . -173.46(18) ?

loop_
_cod_related_entry_id
_cod_related_entry_database
_cod_related_entry_code
1 ChemSpider 24745761
